data_2233402
loop_
_publ_author_name
'Suchetan, P. A.'
'Foro, Sabine'
'Gowda, B. Thimme'

_publ_section_title
;
 <i>N</i>-(2-Chlorobenzoyl)-3-nitrobenzenesulfonamide
;
_journal_coeditor_code BT5798
_journal_issue 2
_journal_name_full 'Acta Crystallographica Section E'
_journal_page_first o543
_journal_paper_doi 10.1107/S1600536812003236
_journal_volume 68
_journal_year 2012
_chemical_formula_iupac 'C13 H9 Cl N2 O5 S'
_chemical_formula_moiety 'C13 H9 Cl N2 O5 S'
_chemical_formula_sum 'C13 H9 Cl N2 O5 S'
_chemical_formula_weight 340.73
_chemical_name_systematic
;
<i>N</i>-(2-Chlorobenzoyl)-3-nitrobenzenesulfonamide
;
_space_group_IT_number 14
_symmetry_cell_setting monoclinic
_symmetry_space_group_name_Hall '-P 2yn'
_symmetry_space_group_name_H-M 'P 1 21/n 1'
_atom_sites_solution_hydrogens geom
_atom_sites_solution_primary direct
_atom_sites_solution_secondary difmap
_audit_creation_method SHELXL97
_cell_angle_alpha 90.00
_cell_angle_beta 93.336(9)
_cell_angle_gamma 90.00
_cell_formula_units_Z 4
_cell_length_a 14.606(2)
_cell_length_b 5.1159(4)
_cell_length_c 18.742(2)
_cell_measurement_reflns_used 1612
_cell_measurement_temperature 293(2)
_cell_measurement_theta_max 27.69
_cell_measurement_theta_min 2.64
_cell_volume 1398.1(3)
_computing_cell_refinement 'CrysAlis RED (Oxford Diffraction, 2009)'
_computing_data_collection 'CrysAlis CCD (Oxford Diffraction, 2009)'
_computing_data_reduction 'CrysAlis RED (Oxford Diffraction, 2009)'
_computing_molecular_graphics 'PLATON (Spek, 2009)'
_computing_publication_material 'SHELXL97 (Sheldrick, 2008)'
_computing_structure_refinement 'SHELXL97 (Sheldrick, 2008)'
_computing_structure_solution 'SHELXS97 (Sheldrick, 2008)'
_diffrn_ambient_temperature 293(2)
_diffrn_measured_fraction_theta_full 0.990
_diffrn_measured_fraction_theta_max 0.990
_diffrn_measurement_device_type 'Oxford Xcalibur diffractometer with Sapphire CCD detector'
_diffrn_measurement_method 'Rotation method data acquisition using \w'
_diffrn_radiation_monochromator graphite
_diffrn_radiation_source 'fine-focus sealed tube'
_diffrn_radiation_type MoK\a
_diffrn_radiation_wavelength 0.71073
_diffrn_reflns_av_R_equivalents 0.0281
_diffrn_reflns_av_sigmaI/netI 0.0456
_diffrn_reflns_limit_h_max 18
_diffrn_reflns_limit_h_min -17
_diffrn_reflns_limit_k_max 6
_diffrn_reflns_limit_k_min -6
_diffrn_reflns_limit_l_max 14
_diffrn_reflns_limit_l_min -23
_diffrn_reflns_number 5313
_diffrn_reflns_theta_full 26.37
_diffrn_reflns_theta_max 26.37
_diffrn_reflns_theta_min 3.44
_diffrn_standards_decay_% 0
_diffrn_standards_number 0
_exptl_absorpt_coefficient_mu 0.448
_exptl_absorpt_correction_T_max 0.9736
_exptl_absorpt_correction_T_min 0.8553
_exptl_absorpt_correction_type multi-scan
_exptl_absorpt_process_details '(CrysAlis RED; Oxford Diffraction, 2009)'
_exptl_crystal_colour colourless
_exptl_crystal_density_diffrn 1.619
_exptl_crystal_density_method 'not measured'
_exptl_crystal_description rod
_exptl_crystal_F_000 696
_exptl_crystal_size_max 0.36
_exptl_crystal_size_mid 0.10
_exptl_crystal_size_min 0.06
_refine_diff_density_max 0.266
_refine_diff_density_min -0.294
_refine_ls_extinction_method none
_refine_ls_goodness_of_fit_ref 1.186
_refine_ls_hydrogen_treatment mixed
_refine_ls_matrix_type full
_refine_ls_number_parameters 202
_refine_ls_number_reflns 2844
_refine_ls_number_restraints 1
_refine_ls_restrained_S_all 1.186
_refine_ls_R_factor_all 0.0952
_refine_ls_R_factor_gt 0.0576
_refine_ls_shift/su_max 0.001
_refine_ls_shift/su_mean 0.000
_refine_ls_structure_factor_coef Fsqd
_refine_ls_weighting_details 'calc w = 1/[\s^2^(Fo^2^)+(0.0156P)^2^+1.9016P] where P=(Fo^2^+2Fc^2^)/3'
_refine_ls_weighting_scheme calc
_refine_ls_wR_factor_gt 0.0917
_refine_ls_wR_factor_ref 0.1035
_reflns_number_gt 2005
_reflns_number_total 2844
_reflns_threshold_expression I>2\s(I)
_cod_data_source_file bt5798.cif
_cod_data_source_block I
_cod_original_sg_symbol_H-M 'P 21/n'
_cod_database_code 2233402
_cod_database_fobs_code 2233402

loop_
_symmetry_equiv_pos_as_xyz
'x, y, z'
'-x+1/2, y+1/2, -z+1/2'
'-x, -y, -z'
'x-1/2, -y-1/2, z-1/2'

loop_
_atom_site_type_symbol
_atom_site_label
_atom_site_fract_x
_atom_site_fract_y
_atom_site_fract_z
_atom_site_U_iso_or_equiv
_atom_site_adp_type
_atom_site_calc_flag
_atom_site_refinement_flags
_atom_site_occupancy
_atom_site_symmetry_multiplicity
C C1 0.1617(2) 0.3605(6) 0.91163(16) 0.0303(7) Uani d . 1 1
C C2 0.2244(2) 0.5563(6) 0.92952(17) 0.0327(8) Uani d . 1 1
H H2 0.2658 0.6146 0.8971 0.039 Uiso calc R 1 1
C C3 0.2233(2) 0.6616(7) 0.99714(17) 0.0340(8) Uani d . 1 1
C C4 0.1637(2) 0.5785(7) 1.04683(18) 0.0405(9) Uani d . 1 1
H H4 0.1647 0.6535 1.0921 0.049 Uiso calc R 1 1
C C5 0.1028(3) 0.3823(8) 1.02791(18) 0.0454(10) Uani d . 1 1
H H5 0.0627 0.3218 1.0610 0.055 Uiso calc R 1 1
C C6 0.1003(2) 0.2736(7) 0.96009(18) 0.0395(9) Uani d . 1 1
H H6 0.0580 0.1437 0.9472 0.047 Uiso calc R 1 1
C C7 0.0183(2) 0.4942(6) 0.77389(16) 0.0301(7) Uani d . 1 1
C C8 -0.0148(2) 0.6786(6) 0.71599(16) 0.0292(7) Uani d . 1 1
C C9 -0.0867(2) 0.8548(7) 0.72383(17) 0.0343(8) Uani d . 1 1
C C10 -0.1108(3) 1.0338(7) 0.67100(19) 0.0443(9) Uani d . 1 1
H H10 -0.1579 1.1521 0.6774 0.053 Uiso calc R 1 1
C C11 -0.0651(3) 1.0377(8) 0.60867(19) 0.0498(10) Uani d . 1 1
H H11 -0.0807 1.1605 0.5735 0.060 Uiso calc R 1 1
C C12 0.0037(3) 0.8594(8) 0.59861(18) 0.0491(10) Uani d . 1 1
H H12 0.0333 0.8586 0.5560 0.059 Uiso calc R 1 1
C C13 0.0285(2) 0.6831(7) 0.65139(16) 0.0381(8) Uani d . 1 1
H H13 0.0751 0.5639 0.6440 0.046 Uiso calc R 1 1
N N1 0.10998(18) 0.4193(5) 0.76979(13) 0.0299(6) Uani d D 1 1
H H1N 0.1464(19) 0.515(6) 0.7492(16) 0.036 Uiso d D 1 1
N N2 0.2880(2) 0.8740(6) 1.01653(16) 0.0460(8) Uani d . 1 1
O O1 0.11150(18) -0.0212(4) 0.82834(12) 0.0460(7) Uani d . 1 1
O O2 0.25475(16) 0.2152(5) 0.80566(12) 0.0443(6) Uani d . 1 1
O O3 -0.02699(16) 0.4097(5) 0.82055(12) 0.0427(6) Uani d . 1 1
O O4 0.2823(2) 0.9787(6) 1.07436(15) 0.0686(9) Uani d . 1 1
O O5 0.3436(2) 0.9354(6) 0.97376(15) 0.0724(10) Uani d . 1 1
Cl Cl1 -0.14856(7) 0.8669(2) 0.80000(5) 0.0528(3) Uani d . 1 1
S S1 0.16187(6) 0.21592(16) 0.82617(4) 0.0321(2) Uani d . 1 1

loop_
_atom_site_aniso_label
_atom_site_aniso_U_11
_atom_site_aniso_U_22
_atom_site_aniso_U_33
_atom_site_aniso_U_12
_atom_site_aniso_U_13
_atom_site_aniso_U_23
C1 0.0364(18) 0.0269(18) 0.0272(16) 0.0043(16) -0.0002(14) 0.0024(14)
C2 0.0375(19) 0.0297(19) 0.0310(17) 0.0041(16) 0.0042(14) 0.0028(15)
C3 0.0378(19) 0.0322(19) 0.0314(17) 0.0017(17) -0.0026(14) -0.0030(15)
C4 0.045(2) 0.046(2) 0.0303(18) 0.0063(19) 0.0006(16) -0.0068(17)
C5 0.046(2) 0.058(3) 0.0327(18) -0.002(2) 0.0094(16) 0.0058(19)
C6 0.039(2) 0.042(2) 0.0374(19) -0.0046(18) 0.0026(15) 0.0026(17)
C7 0.0307(18) 0.0299(18) 0.0295(17) -0.0044(15) 0.0009(14) -0.0040(15)
C8 0.0277(17) 0.0306(18) 0.0289(16) -0.0040(15) -0.0030(13) -0.0012(14)
C9 0.0305(18) 0.041(2) 0.0316(17) -0.0018(17) 0.0004(14) -0.0038(16)
C10 0.042(2) 0.043(2) 0.047(2) 0.0105(19) -0.0038(17) 0.0013(19)
C11 0.060(3) 0.051(3) 0.037(2) 0.012(2) -0.0019(19) 0.0154(19)
C12 0.054(2) 0.063(3) 0.0307(19) 0.008(2) 0.0058(17) 0.0055(19)
C13 0.0383(19) 0.049(2) 0.0272(17) 0.0081(18) 0.0031(14) 0.0026(17)
N1 0.0308(16) 0.0316(16) 0.0275(14) -0.0010(13) 0.0019(11) 0.0052(12)
N2 0.052(2) 0.0432(19) 0.0419(18) -0.0030(17) -0.0049(16) -0.0041(16)
O1 0.0690(18) 0.0245(13) 0.0436(14) -0.0033(13) -0.0048(13) 0.0003(11)
O2 0.0416(14) 0.0530(16) 0.0385(13) 0.0174(13) 0.0040(11) -0.0081(12)
O3 0.0404(14) 0.0489(16) 0.0397(13) 0.0002(13) 0.0118(11) 0.0108(12)
O4 0.076(2) 0.070(2) 0.0592(18) -0.0126(17) 0.0022(16) -0.0354(16)
O5 0.084(2) 0.079(2) 0.0552(18) -0.0441(19) 0.0119(17) -0.0091(17)
Cl1 0.0486(6) 0.0624(7) 0.0493(5) 0.0118(5) 0.0195(4) 0.0037(5)
S1 0.0401(5) 0.0272(4) 0.0288(4) 0.0064(4) 0.0003(3) -0.0023(4)

loop_
_atom_type_symbol
_atom_type_description
_atom_type_scat_dispersion_real
_atom_type_scat_dispersion_imag
_atom_type_scat_source
C C 0.0033 0.0016 'International Tables Vol C Tables 4.2.6.8 and 6.1.1.4'
H H 0.0000 0.0000 'International Tables Vol C Tables 4.2.6.8 and 6.1.1.4'
N N 0.0061 0.0033 'International Tables Vol C Tables 4.2.6.8 and 6.1.1.4'
O O 0.0106 0.0060 'International Tables Vol C Tables 4.2.6.8 and 6.1.1.4'
Cl Cl 0.1484 0.1585 'International Tables Vol C Tables 4.2.6.8 and 6.1.1.4'
S S 0.1246 0.1234 'International Tables Vol C Tables 4.2.6.8 and 6.1.1.4'

loop_
_geom_angle_atom_site_label_1
_geom_angle_atom_site_label_2
_geom_angle_atom_site_label_3
_geom_angle
C6 C1 C2 121.1(3)
C6 C1 S1 119.7(3)
C2 C1 S1 119.1(2)
C3 C2 C1 117.5(3)
C3 C2 H2 121.2
C1 C2 H2 121.2
C2 C3 C4 122.9(3)
C2 C3 N2 118.3(3)
C4 C3 N2 118.8(3)
C5 C4 C3 118.4(3)
C5 C4 H4 120.8
C3 C4 H4 120.8
C4 C5 C6 120.8(3)
C4 C5 H5 119.6
C6 C5 H5 119.6
C1 C6 C5 119.3(3)
C1 C6 H6 120.3
C5 C6 H6 120.3
O3 C7 N1 120.6(3)
O3 C7 C8 125.7(3)
N1 C7 C8 113.8(3)
C13 C8 C9 117.4(3)
C13 C8 C7 119.7(3)
C9 C8 C7 122.9(3)
C10 C9 C8 121.0(3)
C10 C9 Cl1 116.3(3)
C8 C9 Cl1 122.7(3)
C11 C10 C9 120.1(3)
C11 C10 H10 119.9
C9 C10 H10 119.9
C12 C11 C10 119.9(3)
C12 C11 H11 120.0
C10 C11 H11 120.0
C13 C12 C11 120.1(3)
C13 C12 H12 120.0
C11 C12 H12 120.0
C12 C13 C8 121.4(3)
C12 C13 H13 119.3
C8 C13 H13 119.3
C7 N1 S1 123.2(2)
C7 N1 H1N 120(2)
S1 N1 H1N 113(2)
O5 N2 O4 123.8(3)
O5 N2 C3 118.2(3)
O4 N2 C3 118.0(3)
O1 S1 O2 120.39(16)
O1 S1 N1 109.88(15)
O2 S1 N1 103.81(14)
O1 S1 C1 107.69(15)
O2 S1 C1 107.25(15)
N1 S1 C1 107.12(15)

loop_
_geom_bond_atom_site_label_1
_geom_bond_atom_site_label_2
_geom_bond_distance
C1 C6 1.386(4)
C1 C2 1.386(4)
C1 S1 1.764(3)
C2 C3 1.378(4)
C2 H2 0.9300
C3 C4 1.379(5)
C3 N2 1.471(4)
C4 C5 1.374(5)
C4 H4 0.9300
C5 C6 1.386(5)
C5 H5 0.9300
C6 H6 0.9300
C7 O3 1.207(4)
C7 N1 1.399(4)
C7 C8 1.497(4)
C8 C13 1.398(4)
C8 C9 1.398(5)
C9 C10 1.379(5)
C9 Cl1 1.735(3)
C10 C11 1.379(5)
C10 H10 0.9300
C11 C12 1.377(5)
C11 H11 0.9300
C12 C13 1.372(5)
C12 H12 0.9300
C13 H13 0.9300
N1 S1 1.637(3)
N1 H1N 0.834(18)
N2 O5 1.216(4)
N2 O4 1.216(4)
O1 S1 1.421(2)
O2 S1 1.431(2)

loop_
_geom_hbond_atom_site_label_D
_geom_hbond_atom_site_label_H
_geom_hbond_atom_site_label_A
_geom_hbond_site_symmetry_A
_geom_hbond_distance_DH
_geom_hbond_distance_HA
_geom_hbond_distance_DA
_geom_hbond_angle_DHA
N1 H1N O2 2_556 0.834(18) 2.088(19) 2.919(3) 173(3)

loop_
_geom_torsion_atom_site_label_1
_geom_torsion_atom_site_label_2
_geom_torsion_atom_site_label_3
_geom_torsion_atom_site_label_4
_geom_torsion
C6 C1 C2 C3 -0.2(5)
S1 C1 C2 C3 -178.9(2)
C1 C2 C3 C4 0.6(5)
C1 C2 C3 N2 -178.6(3)
C2 C3 C4 C5 0.0(5)
N2 C3 C4 C5 179.2(3)
C3 C4 C5 C6 -1.0(6)
C2 C1 C6 C5 -0.9(5)
S1 C1 C6 C5 177.9(3)
C4 C5 C6 C1 1.5(5)
O3 C7 C8 C13 -154.9(3)
N1 C7 C8 C13 24.4(4)
O3 C7 C8 C9 26.8(5)
N1 C7 C8 C9 -153.9(3)
C13 C8 C9 C10 -2.9(5)
C7 C8 C9 C10 175.4(3)
C13 C8 C9 Cl1 178.4(3)
C7 C8 C9 Cl1 -3.2(5)
C8 C9 C10 C11 1.3(6)
Cl1 C9 C10 C11 -180.0(3)
C9 C10 C11 C12 1.2(6)
C10 C11 C12 C13 -1.9(6)
C11 C12 C13 C8 0.2(6)
C9 C8 C13 C12 2.2(5)
C7 C8 C13 C12 -176.2(3)
O3 C7 N1 S1 0.2(4)
C8 C7 N1 S1 -179.1(2)
C2 C3 N2 O5 -4.8(5)
C4 C3 N2 O5 175.9(3)
C2 C3 N2 O4 174.9(3)
C4 C3 N2 O4 -4.4(5)
C7 N1 S1 O1 54.9(3)
C7 N1 S1 O2 -175.1(3)
C7 N1 S1 C1 -61.8(3)
C6 C1 S1 O1 -15.0(3)
C2 C1 S1 O1 163.7(2)
C6 C1 S1 O2 -146.0(3)
C2 C1 S1 O2 32.8(3)
C6 C1 S1 N1 103.1(3)
C2 C1 S1 N1 -78.1(3)

loop_
_cod_related_entry_id
_cod_related_entry_database
_cod_related_entry_code
1 ChemSpider 9984657
